data_1538748
loop_
_publ_author_name
'Klepp, K.'
'Boller, H.'

_publ_section_title
;
 Ternaere Thallium-Uebergangsmetall-Chalkogenide mit ThCr2Si2-Struktur
;
_journal_name_full
;
Monatshefte fuer Chemie und verwandte Teile anderer Wissenschaften (109,1978-)
;
_journal_page_first 1049
_journal_page_last 1057
_journal_volume 109
_journal_year 1978
_chemical_formula_sum 'Ni2 Se2 Tl'
_chemical_name_systematic 'Ni2 Tl Se2'
_space_group_IT_number 139
_symmetry_space_group_name_Hall '-I 4 2'
_symmetry_space_group_name_H-M 'I 4/m m m'
_cell_angle_alpha 90
_cell_angle_beta 90
_cell_angle_gamma 90
_cell_formula_units_Z 2
_cell_length_a 3.866
_cell_length_b 3.866
_cell_length_c 13.41
_cell_volume 200.425
_citation_journal_id_ASTM MOCMB7
_cod_data_source_file Klepp_MOCMB7_1978_1035.cif
_cod_data_source_block Ni2Se2Tl1
_cod_original_cell_volume 200.4253
_cod_original_formula_sum 'Ni2 Se2 Tl1'
_cod_database_code 1538748

loop_
_symmetry_equiv_pos_as_xyz
x,y,z
-y,x,z
-x,-y,z
y,-x,z
x,-y,-z
y,x,-z
-x,y,-z
-y,-x,-z
-x,-y,-z
y,-x,-z
x,y,-z
-y,x,-z
-x,y,z
-y,-x,z
x,-y,z
y,x,z
x+1/2,y+1/2,z+1/2
-y+1/2,x+1/2,z+1/2
-x+1/2,-y+1/2,z+1/2
y+1/2,-x+1/2,z+1/2
x+1/2,-y+1/2,-z+1/2
y+1/2,x+1/2,-z+1/2
-x+1/2,y+1/2,-z+1/2
-y+1/2,-x+1/2,-z+1/2
-x+1/2,-y+1/2,-z+1/2
y+1/2,-x+1/2,-z+1/2
x+1/2,y+1/2,-z+1/2
-y+1/2,x+1/2,-z+1/2
-x+1/2,y+1/2,z+1/2
-y+1/2,-x+1/2,z+1/2
x+1/2,-y+1/2,z+1/2
y+1/2,x+1/2,z+1/2

loop_
_atom_site_label
_atom_site_type_symbol
_atom_site_fract_x
_atom_site_fract_y
_atom_site_fract_z
_atom_site_occupancy
_atom_site_U_iso_or_equiv
Ni1 Ni+1 0 0.5 0.25 1 0.0
Se1 Se-2 0 0 0.36 1 0.0
Tl1 Tl+1 0 0 0 1 0.0
